data_1571608
loop_
_publ_author_name
'Wu, Wenbo'
'Chen, Kui'
'Yu, Hui'
'Zhu, Jiaxuan'
'Feng, Yaoguang'
'Wang, Jingkang'
'Huang, Xin'
'Li, Liang'
'Hao, Hongxun'
'Wang, Ting'
'Wang, Na'
'Naumov, Pan&#x10d;e'

_publ_section_title
;
 Trimodal operation of a robust smart organic crystal.
;
_journal_issue 24
_journal_name_full 'Chemical science'
_journal_page_first 9287
_journal_page_last 9297
_journal_paper_doi 10.1039/d4sc02152e
_journal_volume 15
_journal_year 2024
_chemical_formula_moiety 'C15 H10 Cl F3 N2 O2'
_chemical_formula_sum 'C15 H10 Cl F3 N2 O2'
_chemical_formula_weight 342.70
_space_group_crystal_system monoclinic
_space_group_IT_number 14
_space_group_name_Hall '-P 2ybc'
_space_group_name_H-M_alt 'P 1 21/c 1'
_atom_sites_solution_hydrogens geom
_atom_sites_solution_primary dual
_audit_creation_date 2022-12-20
_audit_creation_method
;
Olex2 1.5
(compiled 2022.04.07 svn.rca3783a0 for OlexSys, GUI svn.r6498)
;
_audit_update_record
;
2024-03-20 deposited with the CCDC.	2024-05-13 downloaded from the CCDC.
;
_cell_angle_alpha 90
_cell_angle_beta 96.5615(14)
_cell_angle_gamma 90
_cell_formula_units_Z 8
_cell_length_a 18.8875(3)
_cell_length_b 8.26765(14)
_cell_length_c 19.4727(3)
_cell_measurement_reflns_used 13815
_cell_measurement_temperature 113.15
_cell_measurement_theta_max 78.6700
_cell_measurement_theta_min 4.5940
_cell_volume 3020.85(8)
_computing_cell_refinement 'CrysAlisPro 1.171.39.46 (Rigaku OD, 2018)'
_computing_data_collection 'CrysAlisPro 1.171.39.46 (Rigaku OD, 2018)'
_computing_data_reduction 'CrysAlisPro 1.171.39.46 (Rigaku OD, 2018)'
_computing_molecular_graphics 'Olex2 1.5 (Dolomanov et al., 2009)'
_computing_publication_material 'Olex2 1.5 (Dolomanov et al., 2009)'
_computing_structure_refinement 'SHELXL 2018/3 (Sheldrick, 2015)'
_computing_structure_solution 'SHELXT 2018/2 (Sheldrick, 2018)'
_diffrn_ambient_temperature 113.15
_diffrn_detector 'CCD plate'
_diffrn_measured_fraction_theta_full 0.984
_diffrn_measured_fraction_theta_max 0.911
_diffrn_measurement_details
;
List of Runs (angles in degrees, time in seconds):

  # Type    Start    End  Width  t~exp~   \w     \q     \k     \f   Frames
#--------------------------------------------------------------------------
  1  \w     -9.00  17.00   0.50    0.50    --    5.00  57.00-180.00   52
  2  \w     42.00  68.00   0.50    0.50    --    5.00  57.00-180.00   52
  3  \w    -95.00 -14.00   0.50    0.50    --  -48.80 -72.00  90.00  162
  4  \w   -135.00 -99.00   0.50    0.50    --  -48.80 -72.00  90.00   72
  5  \w    -67.00   6.00   0.50    0.50    --  -48.80  57.00 -30.00  146
  6  \w   -131.00 -20.00   0.50    0.50    --  -48.80 -57.00-180.00  222
  7  \w    -78.00 -25.00   0.50    1.50    -- -110.00  19.00  30.00  106
  8  \w   -123.00 -47.00   0.50    1.50    -- -110.00  72.00 -30.00  152
  9  \w   -191.00-117.50   0.50    1.50    -- -110.00 -72.00 -90.00  147
 10  \w   -192.00-152.00   0.50    1.50    -- -110.00 -72.00  90.00   80
 11  \w   -190.00 -90.00   0.50    1.50    -- -110.00 -72.00 -30.00  200
 12  \w   -155.00-102.00   0.50    1.50    -- -110.00  19.00  30.00  106
 13  \w    -69.00 -24.00   0.50    1.50    -- -110.00  72.00  60.00   90
 14  \w   -140.00 -63.00   0.50    1.50    -- -110.00  72.00  30.00  154
 15  \w   -139.00 -39.00   0.50    1.50    -- -110.00  72.00  90.00  200
 16  \w   -111.00 -86.00   0.50    1.50    -- -110.00  72.00 -60.00   50
 17  \w   -132.00 -89.00   0.50    1.50    -- -110.00  72.00  60.00   86
 18  \w   -109.00 -84.00   0.50    1.50    -- -110.00  72.00   0.00   50
 19  \w   -185.00 -94.00   0.50    1.50    -- -110.00 -72.00  30.00  182
;
_diffrn_measurement_device 'four-circle diffractometer'
_diffrn_measurement_device_type 'Rigaku XtaLAB P200'
_diffrn_measurement_method '\w scans'
_diffrn_orient_matrix_type 'CrysAlisPro convention (1999,Acta A55,543-557)'
_diffrn_orient_matrix_UB_11 -0.0016714000
_diffrn_orient_matrix_UB_12 -0.1487277000
_diffrn_orient_matrix_UB_13 0.0474484000
_diffrn_orient_matrix_UB_21 0.0064541000
_diffrn_orient_matrix_UB_22 0.1116901000
_diffrn_orient_matrix_UB_23 0.0638183000
_diffrn_orient_matrix_UB_31 -0.0817612000
_diffrn_orient_matrix_UB_32 0.0119931000
_diffrn_orient_matrix_UB_33 -0.0050982000
_diffrn_radiation_monochromator mirror
_diffrn_radiation_probe x-ray
_diffrn_radiation_type 'Cu K\a'
_diffrn_radiation_wavelength 1.54184
_diffrn_reflns_av_R_equivalents 0.0431
_diffrn_reflns_av_unetI/netI 0.0399
_diffrn_reflns_Laue_measured_fraction_full 0.984
_diffrn_reflns_Laue_measured_fraction_max 0.911
_diffrn_reflns_limit_h_max 24
_diffrn_reflns_limit_h_min -24
_diffrn_reflns_limit_k_max 10
_diffrn_reflns_limit_k_min -10
_diffrn_reflns_limit_l_max 18
_diffrn_reflns_limit_l_min -22
_diffrn_reflns_number 22817
_diffrn_reflns_point_group_measured_fraction_full 0.984
_diffrn_reflns_point_group_measured_fraction_max 0.911
_diffrn_reflns_theta_full 67.684
_diffrn_reflns_theta_max 88.985
_diffrn_reflns_theta_min 4.571
_diffrn_source 'Rotating-anode X-ray tube'
_diffrn_source_type 'Rigaku (Cu) X-ray Source'
_exptl_absorpt_coefficient_mu 2.660
_exptl_absorpt_correction_T_max 1.00000
_exptl_absorpt_correction_T_min 0.28802
_exptl_absorpt_correction_type multi-scan
_exptl_absorpt_process_details
;
CrysAlisPro 1.171.39.46 (Rigaku Oxford Diffraction, 2018)
Empirical absorption correction using spherical harmonics,
 implemented in SCALE3 ABSPACK scaling algorithm.
;
_exptl_crystal_density_diffrn 1.507
_exptl_crystal_description block
_exptl_crystal_F_000 1392
_exptl_crystal_size_max 0.25
_exptl_crystal_size_mid 0.22
_exptl_crystal_size_min 0.19
_refine_diff_density_max 0.634
_refine_diff_density_min -0.472
_refine_diff_density_rms 0.079
_refine_ls_extinction_coef 0.00079(10)
_refine_ls_extinction_expression Fc^*^=kFc[1+0.001xFc^2^\l^3^/sin(2\q)]^-1/4^
_refine_ls_extinction_method 'SHELXL-2018/3 (Sheldrick 2018)'
_refine_ls_goodness_of_fit_ref 1.100
_refine_ls_hydrogen_treatment constr
_refine_ls_matrix_type full
_refine_ls_number_parameters 416
_refine_ls_number_reflns 6291
_refine_ls_number_restraints 0
_refine_ls_restrained_S_all 1.100
_refine_ls_R_factor_all 0.0648
_refine_ls_R_factor_gt 0.0622
_refine_ls_shift/su_max 0.000
_refine_ls_shift/su_mean 0.000
_refine_ls_structure_factor_coef Fsqd
_refine_ls_weighting_details 'w=1/[\s^2^(Fo^2^)+(0.0517P)^2^+7.1148P] where P=(Fo^2^+2Fc^2^)/3'
_refine_ls_weighting_scheme calc
_refine_ls_wR_factor_gt 0.1755
_refine_ls_wR_factor_ref 0.1767
_reflns_Friedel_coverage 0.000
_reflns_number_gt 5850
_reflns_number_total 6291
_reflns_threshold_expression 'I > 2\s(I)'
_cod_data_source_file d4sc02152e19.cif
_cod_data_source_block CTBB_113K_Form_III
_cod_depositor_comments 'Adding full bibliography for 1571604--1571609.cif.'
_cod_original_cell_volume 3020.84(9)
_cod_database_code 1571608
_shelx_shelxl_version_number 2018/3
_shelx_space_group_comment
;
The symmetry employed for this shelxl refinement is uniquely defined
by the following loop, which should always be used as a source of
symmetry information in preference to the above space-group names.
They are only intended as comments.
;
_shelx_estimated_absorpt_t_max 0.632
_shelx_estimated_absorpt_t_min 0.556
_olex2_refinement_description
;
1. Fixed Uiso
 At 1.2 times of:
  All C(H) groups, All N(H) groups
2.a Aromatic/amide H refined with riding coordinates:
 N1(H1), C2(H2), C3(H3), C5(H5), C6(H6), C8(H8), C10(H10), C11(H11), C13(H13),
 C14(H14), N3(H3A), C17(H17), C18(H18), C20(H20), C21(H21), C23(H23), C25(H25),
 C26(H26), C28(H28), C29(H29)
;
_olex2_submission_special_instructions 'No special instructions were received'
_oxdiff_exptl_absorpt_empirical_details
;
Empirical correction (ABSPACK) includes:
- Absorption correction using spherical harmonics
- Frame scaling
;
_oxdiff_exptl_absorpt_empirical_full_max 2.538
_oxdiff_exptl_absorpt_empirical_full_min 0.535

loop_
_space_group_symop_operation_xyz
'x, y, z'
'-x, y+1/2, -z+1/2'
'-x, -y, -z'
'x, -y-1/2, z-1/2'

loop_
_atom_site_label
_atom_site_type_symbol
_atom_site_fract_x
_atom_site_fract_y
_atom_site_fract_z
_atom_site_U_iso_or_equiv
_atom_site_adp_type
_atom_site_occupancy
_atom_site_site_symmetry_order
_atom_site_calc_flag
_atom_site_refinement_flags_posn
_atom_site_refinement_flags_adp
_atom_site_refinement_flags_occupancy
_atom_site_disorder_assembly
_atom_site_disorder_group
Cl1 Cl 0.23727(4) 0.79717(12) 0.24524(5) 0.0502(3) Uani 1 1 d . . . . .
F1 F 0.98955(14) 0.9193(4) 0.1707(2) 0.1037(13) Uani 1 1 d . . . . .
F2 F 1.00302(15) 0.6666(4) 0.1769(2) 0.0928(11) Uani 1 1 d . . . . .
F3 F 1.07812(12) 0.8200(5) 0.23130(18) 0.0889(10) Uani 1 1 d . . . . .
O1 O 0.54428(10) 0.8870(3) 0.12354(10) 0.0305(5) Uani 1 1 d . . . . .
O2 O 0.98059(13) 0.7960(5) 0.27177(17) 0.0681(9) Uani 1 1 d . . . . .
N1 N 0.58104(12) 0.8122(3) 0.23717(13) 0.0257(5) Uani 1 1 d . . . . .
H1 H 0.568970 0.792186 0.278663 0.031 Uiso 1 1 calc R U . . .
N2 N 0.64985(12) 0.8105(3) 0.22431(13) 0.0272(5) Uani 1 1 d . . . . .
C1 C 0.32288(15) 0.8105(4) 0.22844(17) 0.0319(6) Uani 1 1 d . . . . .
C2 C 0.34032(15) 0.9164(4) 0.17656(17) 0.0321(6) Uani 1 1 d . . . . .
H2 H 0.304457 0.980013 0.151235 0.039 Uiso 1 1 calc R U . . .
C3 C 0.40852(15) 0.9266(4) 0.16321(16) 0.0285(6) Uani 1 1 d . . . . .
H3 H 0.421619 0.996903 0.128212 0.034 Uiso 1 1 calc R U . . .
C4 C 0.45926(14) 0.8322(3) 0.20159(14) 0.0227(5) Uani 1 1 d . . . . .
C5 C 0.44034(14) 0.7276(3) 0.25343(16) 0.0271(6) Uani 1 1 d . . . . .
H5 H 0.476142 0.664562 0.279161 0.032 Uiso 1 1 calc R U . . .
C6 C 0.37221(15) 0.7153(4) 0.26720(17) 0.0315(6) Uani 1 1 d . . . . .
H6 H 0.358890 0.644484 0.301929 0.038 Uiso 1 1 calc R U . . .
C7 C 0.53183(14) 0.8459(3) 0.18347(15) 0.0243(6) Uani 1 1 d . . . . .
C8 C 0.69314(15) 0.8218(4) 0.28049(16) 0.0301(6) Uani 1 1 d . . . . .
H8 H 0.675643 0.836368 0.323911 0.036 Uiso 1 1 calc R U . . .
C9 C 0.76743(15) 0.8120(4) 0.27576(16) 0.0298(6) Uani 1 1 d . . . . .
C10 C 0.79341(17) 0.7456(5) 0.21684(19) 0.0415(8) Uani 1 1 d . . . . .
H10 H 0.761039 0.705900 0.179747 0.050 Uiso 1 1 calc R U . . .
C11 C 0.86412(18) 0.7384(6) 0.2131(2) 0.0514(10) Uani 1 1 d . . . . .
H11 H 0.882958 0.692278 0.174395 0.062 Uiso 1 1 calc R U . . .
C12 C 0.90829(17) 0.8019(5) 0.2688(2) 0.0457(9) Uani 1 1 d . . . . .
C13 C 0.88423(17) 0.8679(5) 0.3273(2) 0.0437(8) Uani 1 1 d . . . . .
H13 H 0.916887 0.908635 0.363912 0.052 Uiso 1 1 calc R U . . .
C14 C 0.81338(17) 0.8730(5) 0.33104(18) 0.0381(7) Uani 1 1 d . . . . .
H14 H 0.795106 0.917127 0.370467 0.046 Uiso 1 1 calc R U . . .
C15 C 1.01111(18) 0.8031(6) 0.2128(3) 0.0548(10) Uani 1 1 d . . . . .
Cl2 Cl 0.24636(4) 0.98664(11) 0.46323(5) 0.0451(2) Uani 1 1 d . . . . .
F4 F 0.91717(13) 0.1776(4) 0.45479(15) 0.0756(9) Uani 1 1 d . . . . .
F5 F 1.01984(12) 0.1891(3) 0.50867(15) 0.0679(8) Uani 1 1 d . . . . .
F6 F 0.93557(15) 0.1142(3) 0.56414(17) 0.0766(8) Uani 1 1 d . . . . .
O3 O 0.56445(11) 0.8394(3) 0.37994(11) 0.0350(5) Uani 1 1 d . . . . .
O4 O 0.94764(11) 0.3704(3) 0.53355(15) 0.0454(6) Uani 1 1 d . . . . .
N3 N 0.57534(12) 0.7101(3) 0.48626(13) 0.0265(5) Uani 1 1 d . . . . .
H3A H 0.555267 0.683225 0.523260 0.032 Uiso 1 1 calc R U . . .
N4 N 0.64306(12) 0.6672(3) 0.47890(13) 0.0278(5) Uani 1 1 d . . . . .
C16 C 0.33150(15) 0.9296(4) 0.45569(18) 0.0332(7) Uani 1 1 d . . . . .
C17 C 0.36668(17) 1.0037(4) 0.40560(17) 0.0327(7) Uani 1 1 d . . . . .
H17 H 0.343871 1.084158 0.376066 0.039 Uiso 1 1 calc R U . . .
C18 C 0.43451(16) 0.9580(4) 0.40003(16) 0.0311(6) Uani 1 1 d . . . . .
H18 H 0.460325 1.006536 0.366338 0.037 Uiso 1 1 calc R U . . .
C19 C 0.46631(14) 0.8391(3) 0.44407(15) 0.0248(6) Uani 1 1 d . . . . .
C20 C 0.42952(15) 0.7651(4) 0.49422(17) 0.0333(7) Uani 1 1 d . . . . .
H20 H 0.451963 0.684078 0.523735 0.040 Uiso 1 1 calc R U . . .
C21 C 0.36165(16) 0.8105(4) 0.49999(19) 0.0376(7) Uani 1 1 d . . . . .
H21 H 0.335382 0.762199 0.533400 0.045 Uiso 1 1 calc R U . . .
C22 C 0.53946(15) 0.7969(4) 0.43381(15) 0.0266(6) Uani 1 1 d . . . . .
C23 C 0.67588(15) 0.6022(4) 0.53423(16) 0.0289(6) Uani 1 1 d . . . . .
H23 H 0.652500 0.591575 0.574668 0.035 Uiso 1 1 calc R U . . .
C24 C 0.74722(15) 0.5470(4) 0.53390(16) 0.0292(6) Uani 1 1 d . . . . .
C25 C 0.78540(16) 0.5825(4) 0.47725(17) 0.0329(7) Uani 1 1 d . . . . .
H25 H 0.764794 0.647295 0.439905 0.039 Uiso 1 1 calc R U . . .
C26 C 0.85176(16) 0.5220(4) 0.47763(18) 0.0374(7) Uani 1 1 d . . . . .
H26 H 0.879133 0.542800 0.440584 0.045 Uiso 1 1 calc R U . . .
C27 C 0.87910(15) 0.4277(4) 0.53424(18) 0.0355(7) Uani 1 1 d . . . . .
C28 C 0.84396(17) 0.3957(4) 0.59150(19) 0.0398(8) Uani 1 1 d . . . . .
H28 H 0.865662 0.334912 0.629648 0.048 Uiso 1 1 calc R U . . .
C29 C 0.77685(17) 0.4558(4) 0.59016(18) 0.0376(7) Uani 1 1 d . . . . .
H29 H 0.750047 0.435476 0.627671 0.045 Uiso 1 1 calc R U . . .
C30 C 0.95373(19) 0.2163(5) 0.5149(2) 0.0498(9) Uani 1 1 d . . . . .

loop_
_atom_site_aniso_label
_atom_site_aniso_U_11
_atom_site_aniso_U_22
_atom_site_aniso_U_33
_atom_site_aniso_U_23
_atom_site_aniso_U_13
_atom_site_aniso_U_12
Cl1 0.0206(3) 0.0596(6) 0.0719(6) 0.0097(5) 0.0115(3) 0.0024(3)
F1 0.0406(13) 0.108(3) 0.164(3) 0.073(3) 0.0206(17) 0.0042(15)
F2 0.0484(15) 0.102(2) 0.133(3) -0.041(2) 0.0309(17) 0.0091(15)
F3 0.0186(10) 0.129(3) 0.119(2) 0.009(2) 0.0085(12) -0.0012(13)
O1 0.0268(10) 0.0412(12) 0.0240(11) -0.0027(9) 0.0053(8) -0.0046(9)
O2 0.0192(11) 0.110(3) 0.075(2) 0.0010(19) 0.0018(12) 0.0034(14)
N1 0.0185(10) 0.0325(12) 0.0266(12) 0.0023(10) 0.0050(9) -0.0016(9)
N2 0.0188(10) 0.0299(12) 0.0335(13) -0.0003(10) 0.0051(9) -0.0023(9)
C1 0.0216(13) 0.0306(15) 0.0440(18) -0.0036(13) 0.0063(12) -0.0014(11)
C2 0.0258(13) 0.0305(15) 0.0391(17) 0.0006(13) -0.0007(12) 0.0046(11)
C3 0.0275(13) 0.0273(14) 0.0302(15) 0.0015(12) 0.0015(11) -0.0007(11)
C4 0.0221(12) 0.0205(12) 0.0256(14) -0.0025(10) 0.0034(10) -0.0009(10)
C5 0.0208(12) 0.0242(13) 0.0360(16) 0.0036(12) 0.0028(11) -0.0005(10)
C6 0.0245(13) 0.0311(15) 0.0396(17) 0.0052(13) 0.0074(12) -0.0021(11)
C7 0.0228(12) 0.0236(13) 0.0270(15) -0.0019(11) 0.0048(10) -0.0038(10)
C8 0.0258(14) 0.0325(15) 0.0324(16) 0.0015(12) 0.0053(11) -0.0023(11)
C9 0.0237(13) 0.0310(15) 0.0343(16) 0.0067(12) 0.0011(11) -0.0007(11)
C10 0.0232(14) 0.053(2) 0.048(2) -0.0115(16) 0.0010(13) -0.0026(14)
C11 0.0244(15) 0.075(3) 0.055(2) -0.014(2) 0.0060(14) 0.0041(16)
C12 0.0193(14) 0.060(2) 0.058(2) 0.0054(18) 0.0013(14) 0.0008(14)
C13 0.0278(15) 0.055(2) 0.046(2) 0.0041(17) -0.0053(14) -0.0058(15)
C14 0.0279(15) 0.0484(19) 0.0376(18) 0.0012(15) 0.0017(12) -0.0026(14)
C15 0.0218(15) 0.064(3) 0.079(3) 0.002(2) 0.0080(17) 0.0055(16)
Cl2 0.0247(3) 0.0429(5) 0.0675(6) 0.0021(4) 0.0049(3) 0.0059(3)
F4 0.0493(14) 0.092(2) 0.0804(18) -0.0428(16) -0.0132(12) 0.0251(13)
F5 0.0312(11) 0.0783(18) 0.0935(19) -0.0185(15) 0.0040(11) 0.0237(11)
F6 0.0716(17) 0.0517(15) 0.109(2) 0.0069(15) 0.0231(16) 0.0212(13)
O3 0.0306(11) 0.0479(13) 0.0275(11) 0.0033(9) 0.0071(8) 0.0020(9)
O4 0.0209(10) 0.0454(14) 0.0692(17) -0.0078(12) 0.0025(10) 0.0071(9)
N3 0.0189(10) 0.0358(13) 0.0252(12) -0.0008(10) 0.0042(8) 0.0024(9)
N4 0.0202(11) 0.0332(13) 0.0302(13) -0.0039(10) 0.0037(9) 0.0014(9)
C16 0.0231(13) 0.0296(15) 0.0458(19) -0.0039(13) -0.0008(12) 0.0012(11)
C17 0.0337(15) 0.0283(15) 0.0354(17) 0.0008(12) 0.0009(12) 0.0065(12)
C18 0.0334(15) 0.0281(14) 0.0323(16) 0.0012(12) 0.0055(12) 0.0033(12)
C19 0.0229(12) 0.0256(13) 0.0254(14) -0.0028(11) 0.0003(10) 0.0001(10)
C20 0.0215(13) 0.0382(16) 0.0397(17) 0.0099(14) 0.0007(11) 0.0005(12)
C21 0.0235(14) 0.0437(18) 0.0456(19) 0.0099(15) 0.0043(13) -0.0023(13)
C22 0.0248(13) 0.0301(14) 0.0248(14) -0.0044(11) 0.0015(10) -0.0010(11)
C23 0.0252(13) 0.0340(15) 0.0280(15) -0.0008(12) 0.0051(11) 0.0020(11)
C24 0.0227(13) 0.0310(15) 0.0335(16) -0.0036(12) 0.0023(11) 0.0007(11)
C25 0.0284(14) 0.0381(16) 0.0322(16) 0.0019(13) 0.0044(12) 0.0010(12)
C26 0.0271(14) 0.0445(18) 0.0420(19) -0.0027(15) 0.0096(13) -0.0006(13)
C27 0.0194(13) 0.0353(16) 0.051(2) -0.0053(14) 0.0006(12) 0.0044(12)
C28 0.0295(15) 0.0450(19) 0.0440(19) 0.0042(15) 0.0004(13) 0.0078(14)
C29 0.0304(15) 0.0437(18) 0.0401(18) 0.0041(15) 0.0094(13) 0.0052(13)
C30 0.0305(16) 0.057(2) 0.061(2) -0.011(2) 0.0021(16) 0.0136(16)

loop_
_atom_type_symbol
_atom_type_description
_atom_type_scat_dispersion_real
_atom_type_scat_dispersion_imag
_atom_type_scat_source
C C 0.0181 0.0091 'International Tables Vol C Tables 4.2.6.8 and 6.1.1.4'
H H 0.0000 0.0000 'International Tables Vol C Tables 4.2.6.8 and 6.1.1.4'
Cl Cl 0.3639 0.7018 'International Tables Vol C Tables 4.2.6.8 and 6.1.1.4'
F F 0.0727 0.0534 'International Tables Vol C Tables 4.2.6.8 and 6.1.1.4'
N N 0.0311 0.0180 'International Tables Vol C Tables 4.2.6.8 and 6.1.1.4'
O O 0.0492 0.0322 'International Tables Vol C Tables 4.2.6.8 and 6.1.1.4'

loop_
_geom_angle_atom_site_label_1
_geom_angle_atom_site_label_2
_geom_angle_atom_site_label_3
_geom_angle
_geom_angle_site_symmetry_1
_geom_angle_site_symmetry_3
_geom_angle_publ_flag
C15 O2 C12 119.3(3) . . ?
N2 N1 H1 121.6 . . ?
C7 N1 H1 121.6 . . ?
C7 N1 N2 116.8(2) . . ?
C8 N2 N1 111.8(2) . . ?
C2 C1 Cl1 119.2(2) . . ?
C6 C1 Cl1 117.3(2) . . ?
C6 C1 C2 123.4(3) . . ?
C1 C2 H2 120.4 . . ?
C3 C2 C1 119.1(3) . . ?
C3 C2 H2 120.4 . . ?
C2 C3 H3 120.7 . . ?
C2 C3 C4 118.6(3) . . ?
C4 C3 H3 120.7 . . ?
C3 C4 C5 121.1(3) . . ?
C3 C4 C7 115.9(3) . . ?
C5 C4 C7 123.0(2) . . ?
C4 C5 H5 119.5 . . ?
C6 C5 C4 121.1(3) . . ?
C6 C5 H5 119.5 . . ?
C1 C6 H6 121.6 . . ?
C5 C6 C1 116.7(3) . . ?
C5 C6 H6 121.6 . . ?
O1 C7 N1 126.0(2) . . ?
O1 C7 C4 121.6(3) . . ?
N1 C7 C4 112.4(2) . . ?
N2 C8 H8 120.8 . . ?
N2 C8 C9 118.4(3) . . ?
C9 C8 H8 120.8 . . ?
C10 C9 C8 120.9(3) . . ?
C14 C9 C8 117.5(3) . . ?
C14 C9 C10 121.6(3) . . ?
C9 C10 H10 120.0 . . ?
C11 C10 C9 120.0(3) . . ?
C11 C10 H10 120.0 . . ?
C10 C11 H11 121.6 . . ?
C10 C11 C12 116.8(4) . . ?
C12 C11 H11 121.6 . . ?
O2 C12 C11 121.9(4) . . ?
O2 C12 C13 113.7(3) . . ?
C13 C12 C11 124.4(3) . . ?
C12 C13 H13 120.7 . . ?
C14 C13 C12 118.5(3) . . ?
C14 C13 H13 120.7 . . ?
C9 C14 H14 120.7 . . ?
C13 C14 C9 118.6(3) . . ?
C13 C14 H14 120.7 . . ?
F1 C15 F2 106.8(4) . . ?
F1 C15 O2 115.9(4) . . ?
F2 C15 O2 112.2(4) . . ?
F3 C15 F1 108.9(4) . . ?
F3 C15 F2 106.9(3) . . ?
F3 C15 O2 105.7(4) . . ?
C30 O4 C27 116.2(3) . . ?
N4 N3 H3A 121.5 . . ?
N4 N3 C22 117.0(2) . . ?
C22 N3 H3A 121.5 . . ?
C23 N4 N3 112.9(2) . . ?
C17 C16 Cl2 118.3(2) . . ?
C17 C16 C21 123.8(3) . . ?
C21 C16 Cl2 118.0(3) . . ?
C16 C17 H17 121.0 . . ?
C18 C17 C16 117.9(3) . . ?
C18 C17 H17 121.0 . . ?
C17 C18 H18 120.2 . . ?
C17 C18 C19 119.6(3) . . ?
C19 C18 H18 120.2 . . ?
C18 C19 C20 121.5(3) . . ?
C18 C19 C22 115.6(3) . . ?
C20 C19 C22 122.8(3) . . ?
C19 C20 H20 120.5 . . ?
C21 C20 C19 119.1(3) . . ?
C21 C20 H20 120.5 . . ?
C16 C21 H21 121.0 . . ?
C20 C21 C16 118.1(3) . . ?
C20 C21 H21 121.0 . . ?
O3 C22 N3 125.0(3) . . ?
O3 C22 C19 120.1(3) . . ?
N3 C22 C19 114.9(2) . . ?
N4 C23 H23 120.3 . . ?
N4 C23 C24 119.5(3) . . ?
C24 C23 H23 120.3 . . ?
C25 C24 C23 120.2(3) . . ?
C29 C24 C23 117.7(3) . . ?
C29 C24 C25 122.0(3) . . ?
C24 C25 H25 120.8 . . ?
C26 C25 C24 118.3(3) . . ?
C26 C25 H25 120.8 . . ?
C25 C26 H26 121.0 . . ?
C25 C26 C27 118.0(3) . . ?
C27 C26 H26 121.0 . . ?
O4 C27 C26 116.5(3) . . ?
O4 C27 C28 118.5(3) . . ?
C28 C27 C26 124.9(3) . . ?
C27 C28 H28 121.8 . . ?
C29 C28 C27 116.5(3) . . ?
C29 C28 H28 121.8 . . ?
C24 C29 H29 119.9 . . ?
C28 C29 C24 120.2(3) . . ?
C28 C29 H29 119.9 . . ?
F4 C30 F6 109.0(4) . . ?
F4 C30 O4 114.7(3) . . ?
F5 C30 F4 106.6(3) . . ?
F5 C30 F6 106.6(3) . . ?
F5 C30 O4 107.9(3) . . ?
O4 C30 F6 111.6(3) . . ?

loop_
_geom_bond_atom_site_label_1
_geom_bond_atom_site_label_2
_geom_bond_distance
_geom_bond_site_symmetry_2
_geom_bond_publ_flag
Cl1 C1 1.690(3) . ?
F1 C15 1.298(5) . ?
F2 C15 1.326(5) . ?
F3 C15 1.283(4) . ?
O1 C7 1.263(4) . ?
O2 C12 1.361(4) . ?
O2 C15 1.343(5) . ?
N1 H1 0.8800 . ?
N1 N2 1.351(3) . ?
N1 C7 1.347(4) . ?
N2 C8 1.292(4) . ?
C1 C2 1.404(5) . ?
C1 C6 1.377(4) . ?
C2 H2 0.9500 . ?
C2 C3 1.345(4) . ?
C3 H3 0.9500 . ?
C3 C4 1.386(4) . ?
C4 C5 1.406(4) . ?
C4 C7 1.458(4) . ?
C5 H5 0.9500 . ?
C5 C6 1.348(4) . ?
C6 H6 0.9500 . ?
C8 H8 0.9500 . ?
C8 C9 1.419(4) . ?
C9 C10 1.409(5) . ?
C9 C14 1.397(4) . ?
C10 H10 0.9500 . ?
C10 C11 1.347(4) . ?
C11 H11 0.9500 . ?
C11 C12 1.393(5) . ?
C12 C13 1.385(6) . ?
C13 H13 0.9500 . ?
C13 C14 1.349(4) . ?
C14 H14 0.9500 . ?
Cl2 C16 1.698(3) . ?
F4 C30 1.329(5) . ?
F5 C30 1.288(4) . ?
F6 C30 1.350(5) . ?
O3 C22 1.249(4) . ?
O4 C27 1.380(3) . ?
O4 C30 1.333(5) . ?
N3 H3A 0.8800 . ?
N3 N4 1.351(3) . ?
N3 C22 1.363(4) . ?
N4 C23 1.296(4) . ?
C16 C17 1.384(5) . ?
C16 C21 1.388(5) . ?
C17 H17 0.9500 . ?
C17 C18 1.352(4) . ?
C18 H18 0.9500 . ?
C18 C19 1.394(4) . ?
C19 C20 1.402(4) . ?
C19 C22 1.461(4) . ?
C20 H20 0.9500 . ?
C20 C21 1.353(4) . ?
C21 H21 0.9500 . ?
C23 H23 0.9500 . ?
C23 C24 1.423(4) . ?
C24 C25 1.416(4) . ?
C24 C29 1.394(5) . ?
C25 H25 0.9500 . ?
C25 C26 1.349(4) . ?
C26 H26 0.9500 . ?
C26 C27 1.400(5) . ?
C27 C28 1.387(5) . ?
C28 H28 0.9500 . ?
C28 C29 1.359(4) . ?
C29 H29 0.9500 . ?

loop_
_geom_torsion_atom_site_label_1
_geom_torsion_atom_site_label_2
_geom_torsion_atom_site_label_3
_geom_torsion_atom_site_label_4
_geom_torsion
_geom_torsion_site_symmetry_1
_geom_torsion_site_symmetry_2
_geom_torsion_site_symmetry_3
_geom_torsion_site_symmetry_4
_geom_torsion_publ_flag
Cl1 C1 C2 C3 -179.9(2) . . . . ?
Cl1 C1 C6 C5 -179.7(2) . . . . ?
O2 C12 C13 C14 -177.1(4) . . . . ?
N1 N2 C8 C9 176.3(3) . . . . ?
N2 N1 C7 O1 -5.3(4) . . . . ?
N2 N1 C7 C4 175.5(2) . . . . ?
N2 C8 C9 C10 -18.3(5) . . . . ?
N2 C8 C9 C14 160.6(3) . . . . ?
C1 C2 C3 C4 -0.3(5) . . . . ?
C2 C1 C6 C5 0.1(5) . . . . ?
C2 C3 C4 C5 0.1(4) . . . . ?
C2 C3 C4 C7 178.6(3) . . . . ?
C3 C4 C5 C6 0.3(4) . . . . ?
C3 C4 C7 O1 -26.1(4) . . . . ?
C3 C4 C7 N1 153.2(3) . . . . ?
C4 C5 C6 C1 -0.4(5) . . . . ?
C5 C4 C7 O1 152.4(3) . . . . ?
C5 C4 C7 N1 -28.3(4) . . . . ?
C6 C1 C2 C3 0.2(5) . . . . ?
C7 N1 N2 C8 162.2(3) . . . . ?
C7 C4 C5 C6 -178.1(3) . . . . ?
C8 C9 C10 C11 179.5(4) . . . . ?
C8 C9 C14 C13 -178.8(3) . . . . ?
C9 C10 C11 C12 -1.3(6) . . . . ?
C10 C9 C14 C13 0.2(5) . . . . ?
C10 C11 C12 O2 177.6(4) . . . . ?
C10 C11 C12 C13 1.3(7) . . . . ?
C11 C12 C13 C14 -0.6(6) . . . . ?
C12 O2 C15 F1 49.7(6) . . . . ?
C12 O2 C15 F2 -73.4(5) . . . . ?
C12 O2 C15 F3 170.4(4) . . . . ?
C12 C13 C14 C9 -0.2(6) . . . . ?
C14 C9 C10 C11 0.6(6) . . . . ?
C15 O2 C12 C11 31.8(6) . . . . ?
C15 O2 C12 C13 -151.5(4) . . . . ?
Cl2 C16 C17 C18 179.8(2) . . . . ?
Cl2 C16 C21 C20 -179.8(3) . . . . ?
O4 C27 C28 C29 179.4(3) . . . . ?
N3 N4 C23 C24 178.4(3) . . . . ?
N4 N3 C22 O3 -0.1(4) . . . . ?
N4 N3 C22 C19 179.6(2) . . . . ?
N4 C23 C24 C25 8.7(5) . . . . ?
N4 C23 C24 C29 -170.2(3) . . . . ?
C16 C17 C18 C19 0.2(5) . . . . ?
C17 C16 C21 C20 0.5(5) . . . . ?
C17 C18 C19 C20 0.1(5) . . . . ?
C17 C18 C19 C22 179.5(3) . . . . ?
C18 C19 C20 C21 -0.2(5) . . . . ?
C18 C19 C22 O3 -14.8(4) . . . . ?
C18 C19 C22 N3 165.5(3) . . . . ?
C19 C20 C21 C16 -0.2(5) . . . . ?
C20 C19 C22 O3 164.6(3) . . . . ?
C20 C19 C22 N3 -15.1(4) . . . . ?
C21 C16 C17 C18 -0.5(5) . . . . ?
C22 N3 N4 C23 172.3(3) . . . . ?
C22 C19 C20 C21 -179.5(3) . . . . ?
C23 C24 C25 C26 -177.2(3) . . . . ?
C23 C24 C29 C28 177.9(3) . . . . ?
C24 C25 C26 C27 -0.1(5) . . . . ?
C25 C24 C29 C28 -0.9(5) . . . . ?
C25 C26 C27 O4 -178.8(3) . . . . ?
C25 C26 C27 C28 -2.2(5) . . . . ?
C26 C27 C28 C29 2.9(5) . . . . ?
C27 O4 C30 F4 53.4(5) . . . . ?
C27 O4 C30 F5 172.0(3) . . . . ?
C27 O4 C30 F6 -71.2(4) . . . . ?
C27 C28 C29 C24 -1.2(5) . . . . ?
C29 C24 C25 C26 1.7(5) . . . . ?
C30 O4 C27 C26 -101.3(4) . . . . ?
C30 O4 C27 C28 81.9(4) . . . . ?
